data_1552280
loop_
_publ_author_name
'Wang, Jin'
'Wang, Ting'
'Fang, Yan'
'Lu, Yanli'
'Li, Xue'

_publ_section_title
;
 Tin thiocarbonohydrazone complexes: synthesis, crystal structures and
 biological evaluation
;
_journal_name_full 'Toxicology Research'
_journal_paper_doi 10.1039/C9TX00109C
_journal_year 2019
_chemical_formula_sum 'C28 H26 N4 O3 S Sn'
_chemical_formula_weight 617.31
_space_group_IT_number 19
_space_group_name_Hall 'P 2ac 2ab'
_space_group_name_H-M_alt 'P 21 21 21'
_symmetry_cell_setting orthorhombic
_symmetry_space_group_name_Hall 'P 2ac 2ab'
_symmetry_space_group_name_H-M 'P 21 21 21'
_atom_sites_solution_hydrogens geom
_atom_sites_solution_primary direct
_atom_sites_solution_secondary difmap
_audit_creation_method SHELXL-97
_audit_update_record
;
2019-08-28 deposited with the CCDC.    2019-08-29 downloaded from the CCDC.
;
_cell_angle_alpha 90.00
_cell_angle_beta 90.00
_cell_angle_gamma 90.00
_cell_formula_units_Z 8
_cell_length_a 9.3571(4)
_cell_length_b 17.0983(8)
_cell_length_c 34.3432(16)
_cell_measurement_reflns_used 400
_cell_measurement_temperature 296(2)
_cell_measurement_theta_max 26
_cell_measurement_theta_min 1.79
_cell_volume 5494.6(4)
_computing_cell_refinement 'Bruker SMART'
_computing_data_collection 'Bruker SMART'
_computing_data_reduction 'Bruker SAINT'
_computing_molecular_graphics 'Bruker SHELXTL'
_computing_publication_material 'Bruker SHELXTL'
_computing_structure_refinement 'Bruker SHELXTL'
_computing_structure_solution 'Bruker SHELXTL'
_diffrn_ambient_temperature 296(2)
_diffrn_measured_fraction_theta_full 0.998
_diffrn_measured_fraction_theta_max 0.998
_diffrn_measurement_device_type 'CCD area detector'
_diffrn_measurement_method 'phi and omega scans'
_diffrn_radiation_monochromator graphite
_diffrn_radiation_source 'fine-focus sealed tube'
_diffrn_radiation_type MoK\a
_diffrn_radiation_wavelength 0.71073
_diffrn_reflns_av_R_equivalents 0.0624
_diffrn_reflns_av_sigmaI/netI 0.0751
_diffrn_reflns_limit_h_max 10
_diffrn_reflns_limit_h_min -11
_diffrn_reflns_limit_k_max 20
_diffrn_reflns_limit_k_min -19
_diffrn_reflns_limit_l_max 40
_diffrn_reflns_limit_l_min -38
_diffrn_reflns_number 28633
_diffrn_reflns_theta_full 25.00
_diffrn_reflns_theta_max 25.00
_diffrn_reflns_theta_min 1.33
_exptl_absorpt_coefficient_mu 1.042
_exptl_absorpt_correction_T_max 0.8852
_exptl_absorpt_correction_T_min 0.6133
_exptl_absorpt_correction_type none
_exptl_crystal_colour yellow
_exptl_crystal_density_diffrn 1.492
_exptl_crystal_density_method 'not measured'
_exptl_crystal_description stick
_exptl_crystal_F_000 2496
_exptl_crystal_size_max 0.52
_exptl_crystal_size_mid 0.16
_exptl_crystal_size_min 0.12
_refine_diff_density_max 0.502
_refine_diff_density_min -0.472
_refine_diff_density_rms 0.069
_refine_ls_abs_structure_details 'Flack H D (1983), Acta Cryst. A39, 876-881'
_refine_ls_abs_structure_Flack 0.52(2)
_refine_ls_extinction_method none
_refine_ls_goodness_of_fit_ref 0.937
_refine_ls_hydrogen_treatment none
_refine_ls_matrix_type full
_refine_ls_number_parameters 671
_refine_ls_number_reflns 9635
_refine_ls_number_restraints 2
_refine_ls_restrained_S_all 0.937
_refine_ls_R_factor_all 0.0823
_refine_ls_R_factor_gt 0.0433
_refine_ls_shift/su_max 0.002
_refine_ls_shift/su_mean 0.000
_refine_ls_structure_factor_coef Fsqd
_refine_ls_weighting_details 'calc w=1/[\s^2^(Fo^2^)+(0.0195P)^2^+3.9559P] where P=(Fo^2^+2Fc^2^)/3'
_refine_ls_weighting_scheme calc
_refine_ls_wR_factor_gt 0.0682
_refine_ls_wR_factor_ref 0.0779
_reflns_number_gt 6478
_reflns_number_total 9635
_reflns_threshold_expression >2sigma(I)
_cod_data_source_file c9tx00109c2.cif
_cod_data_source_block 3
_cod_depositor_comments
;
The following automatic conversions were performed:

'_symmetry_cell_setting' value 'Orthorhombic' changed to
'orthorhombic' according to
/home/data/users/saulius/crontab/automatic-downloads/rss-feeds/RSC/lib/dictionaries/cif_core.dic
dictionary named 'cif_core.dic' version 2.4.2 from 2011-04-26.

Automatic conversion script
Id: cif_fix_values 4973 2017-02-22 13:04:09Z antanas 
;
_cod_database_code 1552280

loop_
_symmetry_equiv_pos_as_xyz
'x, y, z'
'-x+1/2, -y, z+1/2'
'x+1/2, -y+1/2, -z'
'-x, y+1/2, -z+1/2'

loop_
_atom_site_label
_atom_site_type_symbol
_atom_site_fract_x
_atom_site_fract_y
_atom_site_fract_z
_atom_site_U_iso_or_equiv
_atom_site_adp_type
_atom_site_occupancy
_atom_site_symmetry_multiplicity
_atom_site_calc_flag
_atom_site_refinement_flags
Sn1 Sn 0.75726(2) 0.564194(15) 0.144285(8) 0.04163(7) Uani 1 1 d .
S1 S 0.84820(12) 0.47589(6) 0.09028(3) 0.0499(3) Uani 1 1 d .
O1 O 0.6821(3) 0.66828(15) 0.16729(7) 0.0590(9) Uani 1 1 d .
O2 O 1.0595(3) 0.33214(17) 0.02640(7) 0.0754(11) Uani 1 1 d .
H2 H 0.9966 0.3643 0.0308 0.113 Uiso 1 1 calc R
N1 N 0.8413(3) 0.42287(17) 0.01038(8) 0.0408(9) Uani 1 1 d .
N2 N 0.7417(3) 0.47774(18) 0.01872(9) 0.0472(10) Uani 1 1 d .
H2A H 0.6844 0.4932 0.0007 0.057 Uiso 1 1 calc R
N3 N 0.6282(3) 0.56092(19) 0.05852(8) 0.0443(9) Uani 1 1 d .
N4 N 0.6217(3) 0.59930(17) 0.09411(8) 0.0423(9) Uani 1 1 d .
C1 C 0.9464(4) 0.3380(2) -0.03651(10) 0.0403(11) Uani 1 1 d .
C2 C 0.9441(4) 0.3092(2) -0.07483(10) 0.0495(12) Uani 1 1 d .
H2B H 0.8755 0.3281 -0.0920 0.059 Uiso 1 1 calc R
C3 C 1.0396(5) 0.2544(2) -0.08766(12) 0.0622(15) Uani 1 1 d .
H3A H 1.0361 0.2361 -0.1131 0.075 Uiso 1 1 calc R
C4 C 1.1400(5) 0.2272(2) -0.06224(13) 0.0715(16) Uani 1 1 d .
H4 H 1.2052 0.1899 -0.0708 0.086 Uiso 1 1 calc R
C5 C 1.1479(5) 0.2529(2) -0.02468(13) 0.0703(16) Uani 1 1 d .
H5 H 1.2184 0.2335 -0.0082 0.084 Uiso 1 1 calc R
C6 C 1.0504(5) 0.3085(2) -0.01085(11) 0.0532(13) Uani 1 1 d .
C7 C 0.8443(4) 0.3971(2) -0.02486(10) 0.0409(11) Uani 1 1 d .
H7 H 0.7800 0.4167 -0.0430 0.049 Uiso 1 1 calc R
C8 C 0.7305(4) 0.5094(2) 0.05553(10) 0.0406(11) Uani 1 1 d .
C9 C 0.5233(4) 0.6534(2) 0.09518(11) 0.0521(13) Uani 1 1 d .
H9 H 0.4687 0.6582 0.0727 0.063 Uiso 1 1 calc R
C10 C 0.4873(4) 0.7063(2) 0.12571(11) 0.0472(12) Uani 1 1 d .
C11 C 0.3699(4) 0.7558(2) 0.12082(12) 0.0567(13) Uani 1 1 d .
H11 H 0.3166 0.7523 0.0980 0.068 Uiso 1 1 calc R
C12 C 0.3317(5) 0.8078(2) 0.14759(14) 0.0759(15) Uani 1 1 d .
H12 H 0.2539 0.8404 0.1431 0.091 Uiso 1 1 calc R
C13 C 0.4069(5) 0.8138(3) 0.18213(14) 0.0809(17) Uani 1 1 d .
H13 H 0.3781 0.8490 0.2012 0.097 Uiso 1 1 calc R
C14 C 0.5250(5) 0.7669(2) 0.18793(13) 0.0702(16) Uani 1 1 d .
H14 H 0.5780 0.7723 0.2107 0.084 Uiso 1 1 calc R
C15 C 0.5668(4) 0.7114(2) 0.16022(11) 0.0488(12) Uani 1 1 d .
C16 C 0.6221(4) 0.4893(2) 0.17783(11) 0.0457(12) Uani 1 1 d .
C17 C 0.5637(4) 0.4214(2) 0.16206(11) 0.0619(14) Uani 1 1 d .
H17 H 0.5881 0.4061 0.1369 0.074 Uiso 1 1 calc R
C18 C 0.4704(5) 0.3772(3) 0.18360(13) 0.0761(17) Uani 1 1 d .
H18 H 0.4317 0.3318 0.1731 0.091 Uiso 1 1 calc R
C19 C 0.4347(5) 0.3996(3) 0.21997(13) 0.0767(17) Uani 1 1 d .
H19 H 0.3697 0.3697 0.2341 0.092 Uiso 1 1 calc R
C20 C 0.4915(5) 0.4649(3) 0.23653(13) 0.0802(19) Uani 1 1 d .
H20 H 0.4671 0.4791 0.2618 0.096 Uiso 1 1 calc R
C21 C 0.5866(5) 0.5098(3) 0.21493(12) 0.0653(15) Uani 1 1 d .
H21 H 0.6265 0.5545 0.2259 0.078 Uiso 1 1 calc R
C22 C 0.9646(4) 0.5912(2) 0.16666(10) 0.0407(11) Uani 1 1 d .
C23 C 1.0840(4) 0.5507(2) 0.15502(12) 0.0647(15) Uani 1 1 d .
H23 H 1.0750 0.5123 0.1360 0.078 Uiso 1 1 calc R
C24 C 1.2161(4) 0.5653(3) 0.17079(12) 0.0668(14) Uani 1 1 d .
H24 H 1.2953 0.5373 0.1623 0.080 Uiso 1 1 calc R
C25 C 1.2311(5) 0.6202(3) 0.19854(13) 0.0655(15) Uani 1 1 d .
H25 H 1.3206 0.6301 0.2092 0.079 Uiso 1 1 calc R
C26 C 1.1155(5) 0.6609(3) 0.21084(13) 0.0714(16) Uani 1 1 d .
H26 H 1.1268 0.6991 0.2299 0.086 Uiso 1 1 calc R
C27 C 0.9810(4) 0.6467(2) 0.19569(11) 0.0535(13) Uani 1 1 d .
H27 H 0.9022 0.6742 0.2049 0.064 Uiso 1 1 calc R
Sn2 Sn 0.65613(3) 0.065352(16) 0.144519(8) 0.04050(7) Uani 1 1 d .
S2 S 0.55887(12) -0.02131(6) 0.09070(3) 0.0483(3) Uani 1 1 d .
O3 O 0.3478(3) -0.16831(18) 0.02693(8) 0.0801(11) Uani 1 1 d .
H3 H 0.4102 -0.1359 0.0315 0.120 Uiso 1 1 calc R
O4 O 0.7349(3) 0.16898(15) 0.16745(8) 0.0575(9) Uani 1 1 d .
N5 N 0.5691(3) -0.07868(17) 0.01149(8) 0.0401(9) Uani 1 1 d .
N6 N 0.6714(3) -0.02383(18) 0.02039(9) 0.0479(10) Uani 1 1 d .
H6 H 0.7310 -0.0096 0.0027 0.057 Uiso 1 1 calc R
N7 N 0.7846(3) 0.05790(19) 0.05964(8) 0.0427(9) Uani 1 1 d .
N8 N 0.7926(3) 0.09843(17) 0.09472(9) 0.0430(10) Uani 1 1 d .
C28 C 0.4634(4) -0.1628(2) -0.03573(10) 0.0417(12) Uani 1 1 d .
C29 C 0.4652(4) -0.1911(2) -0.07339(11) 0.0497(13) Uani 1 1 d .
H29 H 0.5328 -0.1715 -0.0907 0.060 Uiso 1 1 calc R
C30 C 0.3727(5) -0.2461(2) -0.08607(13) 0.0647(15) Uani 1 1 d .
H30 H 0.3788 -0.2645 -0.1115 0.078 Uiso 1 1 calc R
C31 C 0.2696(5) -0.2747(3) -0.06144(14) 0.0754(17) Uani 1 1 d .
H31 H 0.2049 -0.3122 -0.0700 0.091 Uiso 1 1 calc R
C32 C 0.2638(5) -0.2468(3) -0.02368(14) 0.0747(17) Uani 1 1 d .
H32 H 0.1938 -0.2654 -0.0069 0.090 Uiso 1 1 calc R
C33 C 0.3590(5) -0.1925(2) -0.01080(12) 0.0568(14) Uani 1 1 d .
C34 C 0.5644(4) -0.1039(2) -0.02375(11) 0.0424(12) Uani 1 1 d .
H34 H 0.6277 -0.0835 -0.0420 0.051 Uiso 1 1 calc R
C35 C 0.6804(4) 0.0080(2) 0.05601(10) 0.0389(11) Uani 1 1 d .
C36 C 0.8907(4) 0.1522(2) 0.09457(10) 0.0459(12) Uani 1 1 d .
H36 H 0.9470 0.1549 0.0723 0.055 Uiso 1 1 calc R
C37 C 0.9223(4) 0.2071(2) 0.12420(10) 0.0423(11) Uani 1 1 d .
C38 C 1.0374(5) 0.2589(2) 0.11747(12) 0.0600(14) Uani 1 1 d .
H38 H 1.0938 0.2522 0.0954 0.072 Uiso 1 1 calc R
C39 C 1.0675(5) 0.3187(2) 0.14263(14) 0.0763(15) Uani 1 1 d .
H39 H 1.1424 0.3531 0.1378 0.092 Uiso 1 1 calc R
C40 C 0.9842(6) 0.3263(3) 0.17507(13) 0.0795(18) Uani 1 1 d .
H40 H 1.0044 0.3667 0.1923 0.095 Uiso 1 1 calc R
C41 C 0.8731(5) 0.2778(2) 0.18344(12) 0.0652(16) Uani 1 1 d .
H41 H 0.8184 0.2857 0.2057 0.078 Uiso 1 1 calc R
C42 C 0.8423(4) 0.2162(2) 0.15837(11) 0.0446(12) Uani 1 1 d .
C43 C 0.7876(4) -0.0120(2) 0.17572(11) 0.0477(13) Uani 1 1 d .
C44 C 0.8163(5) -0.0863(2) 0.16407(12) 0.0744(17) Uani 1 1 d .
H44 H 0.7734 -0.1053 0.1415 0.089 Uiso 1 1 calc R
C45 C 0.9085(7) -0.1352(3) 0.18491(15) 0.110(2) Uani 1 1 d .
H45 H 0.9287 -0.1850 0.1756 0.132 Uiso 1 1 calc R
C46 C 0.9685(6) -0.1106(3) 0.21858(14) 0.099(2) Uani 1 1 d .
H46 H 1.0290 -0.1434 0.2325 0.119 Uiso 1 1 calc R
C47 C 0.9392(6) -0.0367(3) 0.23198(14) 0.0850(19) Uani 1 1 d .
H47 H 0.9795 -0.0190 0.2551 0.102 Uiso 1 1 calc R
C48 C 0.8494(5) 0.0111(3) 0.21077(12) 0.0580(14) Uani 1 1 d .
H48 H 0.8294 0.0608 0.2203 0.070 Uiso 1 1 calc R
C49 C 0.4490(5) 0.0924(2) 0.16744(10) 0.0468(12) Uani 1 1 d .
C50 C 0.4285(5) 0.1538(2) 0.19294(12) 0.0633(15) Uani 1 1 d .
H50 H 0.5063 0.1845 0.2000 0.076 Uiso 1 1 calc R
C51 C 0.2974(5) 0.1705(3) 0.20807(14) 0.0780(18) Uani 1 1 d .
H51 H 0.2868 0.2121 0.2252 0.094 Uiso 1 1 calc R
C52 C 0.1822(5) 0.1266(3) 0.19820(13) 0.0759(17) Uani 1 1 d .
H52 H 0.0928 0.1384 0.2084 0.091 Uiso 1 1 calc R
C53 C 0.1977(5) 0.0648(4) 0.17313(13) 0.0886(18) Uani 1 1 d .
H53 H 0.1196 0.0339 0.1665 0.106 Uiso 1 1 calc R
C54 C 0.3333(5) 0.0490(3) 0.15765(12) 0.0695(16) Uani 1 1 d .
H54 H 0.3440 0.0078 0.1402 0.083 Uiso 1 1 calc R
O5 O 0.8544(3) 0.00148(5) -0.04217(5) 0.0746(11) Uani 1 1 d D
H5A H 0.9364 -0.0152 -0.0408 0.112 Uiso 1 1 calc R
O6 O 0.5595(3) 0.50482(6) -0.04387(4) 0.0806(11) Uani 1 1 d D
H6A H 0.4786 0.4865 -0.0446 0.121 Uiso 1 1 calc R
C56 C 0.5691(6) 0.56933(9) -0.07020(6) 0.148(3) Uani 1 1 d D
H56A H 0.5112 0.5591 -0.0927 0.222 Uiso 1 1 calc R
H56B H 0.6668 0.5763 -0.0781 0.222 Uiso 1 1 calc R
H56C H 0.5358 0.6159 -0.0575 0.222 Uiso 1 1 calc R
C55 C 0.8536(7) 0.07321(7) -0.06354(7) 0.169(3) Uani 1 1 d D
H55A H 0.8582 0.0621 -0.0909 0.254 Uiso 1 1 calc R
H55B H 0.9347 0.1042 -0.0561 0.254 Uiso 1 1 calc R
H55C H 0.7674 0.1015 -0.0579 0.254 Uiso 1 1 calc R

loop_
_atom_site_aniso_label
_atom_site_aniso_U_11
_atom_site_aniso_U_22
_atom_site_aniso_U_33
_atom_site_aniso_U_23
_atom_site_aniso_U_13
_atom_site_aniso_U_12
Sn1 0.04108(13) 0.04260(13) 0.04122(13) -0.00320(17) -0.00470(14) 0.00227(14)
S1 0.0533(6) 0.0534(6) 0.0430(6) -0.0065(5) -0.0081(6) 0.0137(5)
O1 0.0606(18) 0.0585(18) 0.0580(17) -0.0205(14) -0.0168(15) 0.0144(15)
O2 0.085(2) 0.097(2) 0.0441(17) 0.0012(16) -0.0138(17) 0.034(2)
N1 0.0397(17) 0.0429(18) 0.0399(17) 0.0003(15) -0.0016(15) 0.0096(16)
N2 0.0425(19) 0.058(2) 0.0409(18) -0.0063(16) -0.0065(17) 0.0122(17)
N3 0.0419(17) 0.0519(18) 0.0391(16) -0.0062(17) -0.0065(14) 0.0099(18)
N4 0.0363(18) 0.0470(19) 0.0436(19) 0.0002(15) -0.0015(16) 0.0062(15)
C1 0.038(2) 0.036(2) 0.047(2) 0.0086(18) 0.008(2) 0.0063(19)
C2 0.058(3) 0.051(2) 0.040(2) 0.0058(19) -0.003(2) -0.003(2)
C3 0.084(3) 0.057(3) 0.046(3) -0.004(2) 0.013(3) 0.002(3)
C4 0.088(3) 0.055(3) 0.072(3) -0.013(2) 0.028(3) 0.006(3)
C5 0.057(3) 0.067(3) 0.087(3) 0.017(3) 0.007(3) 0.026(2)
C6 0.057(3) 0.056(3) 0.046(2) 0.006(2) -0.003(2) 0.008(2)
C7 0.041(2) 0.047(2) 0.034(2) 0.0045(18) -0.010(2) -0.003(2)
C8 0.040(2) 0.044(2) 0.038(2) 0.0018(18) -0.0007(19) -0.0135(19)
C9 0.047(3) 0.062(3) 0.048(2) -0.004(2) -0.003(2) 0.004(2)
C10 0.050(3) 0.038(2) 0.053(2) -0.0025(19) 0.000(2) 0.003(2)
C11 0.058(3) 0.058(3) 0.054(3) -0.003(2) -0.006(2) 0.022(2)
C12 0.067(3) 0.063(3) 0.098(4) -0.012(3) 0.007(3) 0.028(2)
C13 0.090(4) 0.068(3) 0.085(3) -0.028(3) 0.003(3) 0.030(3)
C14 0.071(3) 0.072(3) 0.068(3) -0.019(3) -0.017(3) 0.015(3)
C15 0.045(2) 0.046(2) 0.056(3) -0.014(2) 0.001(2) 0.005(2)
C16 0.041(2) 0.048(2) 0.048(2) 0.002(2) -0.007(2) -0.0050(19)
C17 0.063(3) 0.068(3) 0.055(2) -0.005(2) 0.006(2) -0.012(3)
C18 0.088(4) 0.066(3) 0.075(3) 0.002(3) 0.011(3) -0.025(3)
C19 0.084(3) 0.076(3) 0.071(3) 0.024(3) 0.029(3) -0.006(3)
C20 0.091(4) 0.097(4) 0.053(3) 0.003(3) 0.014(3) 0.009(3)
C21 0.076(3) 0.069(3) 0.051(3) -0.002(2) 0.004(3) -0.004(3)
C22 0.042(2) 0.039(2) 0.041(2) 0.0029(17) -0.0045(19) -0.0012(18)
C23 0.059(3) 0.058(3) 0.077(3) -0.008(2) -0.011(2) 0.005(2)
C24 0.051(3) 0.073(3) 0.077(3) -0.002(3) -0.001(2) -0.001(3)
C25 0.049(3) 0.065(3) 0.083(3) 0.021(3) -0.023(3) -0.008(2)
C26 0.081(3) 0.059(3) 0.074(3) -0.022(2) -0.030(3) 0.000(3)
C27 0.043(3) 0.059(3) 0.059(3) -0.004(2) -0.011(2) -0.001(2)
Sn2 0.04382(14) 0.03970(13) 0.03798(13) -0.00299(17) 0.00316(14) 0.00027(13)
S2 0.0497(6) 0.0520(6) 0.0432(6) -0.0064(5) 0.0064(6) -0.0126(5)
O3 0.088(2) 0.105(2) 0.0475(17) -0.0056(17) 0.0149(18) -0.042(2)
O4 0.067(2) 0.0506(17) 0.0550(18) -0.0122(14) 0.0105(16) -0.0020(15)
N5 0.0394(18) 0.045(2) 0.0355(16) -0.0065(15) -0.0041(15) -0.0032(16)
N6 0.047(2) 0.055(2) 0.0415(18) -0.0082(16) 0.0097(17) -0.0130(17)
N7 0.0415(18) 0.0475(18) 0.0390(17) -0.0089(17) 0.0050(14) -0.0096(17)
N8 0.045(2) 0.0306(17) 0.053(2) -0.0077(15) -0.0012(17) -0.0015(15)
C28 0.044(2) 0.046(2) 0.035(2) -0.0050(18) -0.006(2) -0.003(2)
C29 0.056(3) 0.044(2) 0.049(2) -0.005(2) -0.011(2) -0.003(2)
C30 0.069(3) 0.059(3) 0.067(3) -0.015(2) -0.018(3) 0.003(2)
C31 0.076(3) 0.052(3) 0.098(4) 0.001(3) -0.028(3) -0.022(3)
C32 0.079(3) 0.059(3) 0.086(4) 0.007(3) 0.001(3) -0.032(3)
C33 0.069(3) 0.049(3) 0.053(3) 0.007(2) -0.007(3) -0.012(2)
C34 0.040(2) 0.045(2) 0.042(2) 0.0109(19) 0.001(2) -0.002(2)
C35 0.041(2) 0.038(2) 0.038(2) -0.0091(18) 0.001(2) 0.0038(19)
C36 0.055(3) 0.051(2) 0.032(2) 0.0102(19) 0.003(2) -0.002(2)
C37 0.045(2) 0.042(2) 0.039(2) 0.0073(19) -0.006(2) -0.007(2)
C38 0.071(3) 0.056(3) 0.054(3) 0.006(2) -0.010(3) -0.017(2)
C39 0.102(4) 0.063(3) 0.064(3) 0.007(3) 0.001(4) -0.038(3)
C40 0.125(4) 0.053(3) 0.061(3) -0.009(2) -0.019(3) -0.036(3)
C41 0.109(4) 0.048(3) 0.038(2) -0.007(2) -0.005(3) -0.002(3)
C42 0.048(2) 0.036(2) 0.050(2) 0.0031(18) -0.008(2) -0.001(2)
C43 0.058(3) 0.049(2) 0.036(2) -0.008(2) 0.004(2) 0.000(2)
C44 0.119(4) 0.053(3) 0.050(3) -0.010(2) -0.024(3) 0.025(3)
C45 0.173(6) 0.080(3) 0.077(4) -0.013(3) -0.029(4) 0.064(4)
C46 0.133(5) 0.094(4) 0.070(4) 0.013(3) -0.010(4) 0.043(4)
C47 0.100(4) 0.092(4) 0.063(3) 0.001(3) -0.026(3) 0.009(3)
C48 0.062(3) 0.058(3) 0.054(3) -0.006(2) 0.001(3) -0.001(2)
C49 0.060(3) 0.044(2) 0.036(2) 0.0161(18) -0.004(2) 0.000(2)
C50 0.061(3) 0.054(3) 0.074(3) -0.013(2) 0.015(3) -0.006(3)
C51 0.072(4) 0.076(3) 0.086(4) -0.028(3) 0.019(3) 0.002(3)
C52 0.064(3) 0.101(4) 0.062(3) -0.004(3) 0.021(3) 0.019(3)
C53 0.045(3) 0.132(4) 0.088(3) -0.037(4) 0.014(3) -0.021(3)
C54 0.059(3) 0.089(4) 0.061(3) -0.028(2) 0.007(2) -0.010(3)
O5 0.0497(18) 0.096(2) 0.078(2) 0.0084(18) 0.0171(18) -0.0039(18)
O6 0.0512(19) 0.102(2) 0.089(2) 0.015(2) -0.0214(19) -0.0028(19)
C56 0.132(5) 0.140(5) 0.173(5) 0.072(5) -0.073(4) -0.024(5)
C55 0.142(6) 0.164(6) 0.203(6) 0.106(5) 0.079(5) 0.047(5)

loop_
_atom_type_symbol
_atom_type_description
_atom_type_scat_dispersion_real
_atom_type_scat_dispersion_imag
_atom_type_scat_source
C C 0.0033 0.0016 'International Tables Vol C Tables 4.2.6.8 and 6.1.1.4'
H H 0.0000 0.0000 'International Tables Vol C Tables 4.2.6.8 and 6.1.1.4'
N N 0.0061 0.0033 'International Tables Vol C Tables 4.2.6.8 and 6.1.1.4'
O O 0.0106 0.0060 'International Tables Vol C Tables 4.2.6.8 and 6.1.1.4'
S S 0.1246 0.1234 'International Tables Vol C Tables 4.2.6.8 and 6.1.1.4'
Sn Sn -0.6537 1.4246 'International Tables Vol C Tables 4.2.6.8 and 6.1.1.4'

loop_
_geom_angle_atom_site_label_1
_geom_angle_atom_site_label_2
_geom_angle_atom_site_label_3
_geom_angle
O1 Sn1 C16 96.19(13)
O1 Sn1 C22 89.16(12)
C16 Sn1 C22 118.24(14)
O1 Sn1 N4 82.52(10)
C16 Sn1 N4 104.00(13)
C22 Sn1 N4 137.61(12)
O1 Sn1 S1 154.70(8)
C16 Sn1 S1 103.66(11)
C22 Sn1 S1 94.99(10)
N4 Sn1 S1 77.61(8)
C8 S1 Sn1 95.41(13)
C15 O1 Sn1 133.1(2)
C6 O2 H2 109.5
C7 N1 N2 116.9(3)
N1 N2 C8 121.3(3)
N1 N2 H2A 119.4
C8 N2 H2A 119.4
C8 N3 N4 114.9(3)
C9 N4 N3 113.0(3)
C9 N4 Sn1 124.9(3)
N3 N4 Sn1 122.0(2)
C2 C1 C6 118.1(3)
C2 C1 C7 119.6(3)
C6 C1 C7 122.3(3)
C3 C2 C1 122.1(4)
C3 C2 H2B 118.9
C1 C2 H2B 118.9
C4 C3 C2 118.5(4)
C4 C3 H3A 120.7
C2 C3 H3A 120.7
C3 C4 C5 122.2(4)
C3 C4 H4 118.9
C5 C4 H4 118.9
C4 C5 C6 120.2(4)
C4 C5 H5 119.9
C6 C5 H5 119.9
O2 C6 C5 119.1(4)
O2 C6 C1 122.1(4)
C5 C6 C1 118.8(4)
N1 C7 C1 120.9(3)
N1 C7 H7 119.6
C1 C7 H7 119.6
N3 C8 N2 113.1(3)
N3 C8 S1 129.7(3)
N2 C8 S1 117.1(3)
N4 C9 C10 129.6(4)
N4 C9 H9 115.2
C10 C9 H9 115.2
C11 C10 C15 118.7(4)
C11 C10 C9 118.8(4)
C15 C10 C9 122.4(4)
C12 C11 C10 122.3(4)
C12 C11 H11 118.9
C10 C11 H11 118.9
C11 C12 C13 120.4(4)
C11 C12 H12 119.8
C13 C12 H12 119.8
C14 C13 C12 119.3(4)
C14 C13 H13 120.4
C12 C13 H13 120.4
C13 C14 C15 121.3(4)
C13 C14 H14 119.4
C15 C14 H14 119.4
O1 C15 C14 118.6(4)
O1 C15 C10 123.4(3)
C14 C15 C10 118.0(4)
C21 C16 C17 118.9(4)
C21 C16 Sn1 119.6(3)
C17 C16 Sn1 121.5(3)
C18 C17 C16 120.0(4)
C18 C17 H17 120.0
C16 C17 H17 120.0
C19 C18 C17 120.1(4)
C19 C18 H18 120.0
C17 C18 H18 120.0
C18 C19 C20 121.5(5)
C18 C19 H19 119.2
C20 C19 H19 119.2
C19 C20 C21 118.7(4)
C19 C20 H20 120.6
C21 C20 H20 120.6
C16 C21 C20 120.8(4)
C16 C21 H21 119.6
C20 C21 H21 119.6
C23 C22 C27 117.7(4)
C23 C22 Sn1 121.6(3)
C27 C22 Sn1 120.5(3)
C24 C23 C22 121.7(4)
C24 C23 H23 119.2
C22 C23 H23 119.2
C25 C24 C23 120.1(4)
C25 C24 H24 120.0
C23 C24 H24 120.0
C24 C25 C26 119.7(4)
C24 C25 H25 120.1
C26 C25 H25 120.1
C25 C26 C27 121.3(4)
C25 C26 H26 119.3
C27 C26 H26 119.3
C26 C27 C22 119.4(4)
C26 C27 H27 120.3
C22 C27 H27 120.3
O4 Sn2 C43 97.83(13)
O4 Sn2 C49 89.87(13)
C43 Sn2 C49 118.57(14)
O4 Sn2 N8 82.52(11)
C43 Sn2 N8 102.59(13)
C49 Sn2 N8 138.81(12)
O4 Sn2 S2 154.51(8)
C43 Sn2 S2 102.35(11)
C49 Sn2 S2 93.96(10)
N8 Sn2 S2 78.05(8)
C35 S2 Sn2 95.59(13)
C33 O3 H3 109.5
C42 O4 Sn2 134.4(2)
C34 N5 N6 117.5(3)
C35 N6 N5 121.5(3)
C35 N6 H6 119.2
N5 N6 H6 119.2
C35 N7 N8 116.7(3)
C36 N8 N7 112.7(3)
C36 N8 Sn2 126.4(3)
N7 N8 Sn2 120.8(2)
C29 C28 C33 117.1(4)
C29 C28 C34 120.3(3)
C33 C28 C34 122.6(3)
C30 C29 C28 122.6(4)
C30 C29 H29 118.7
C28 C29 H29 118.7
C29 C30 C31 120.0(4)
C29 C30 H30 120.0
C31 C30 H30 120.0
C30 C31 C32 118.9(4)
C30 C31 H31 120.6
C32 C31 H31 120.6
C33 C32 C31 121.0(4)
C33 C32 H32 119.5
C31 C32 H32 119.5
C32 C33 O3 117.7(4)
C32 C33 C28 120.5(4)
O3 C33 C28 121.8(4)
N5 C34 C28 121.7(3)
N5 C34 H34 119.1
C28 C34 H34 119.1
N7 C35 N6 113.6(3)
N7 C35 S2 128.2(3)
N6 C35 S2 118.2(3)
N8 C36 C37 127.9(4)
N8 C36 H36 116.1
C37 C36 H36 116.1
C42 C37 C38 118.4(3)
C42 C37 C36 124.3(4)
C38 C37 C36 117.2(3)
C39 C38 C37 121.5(4)
C39 C38 H38 119.3
C37 C38 H38 119.3
C40 C39 C38 117.9(4)
C40 C39 H39 121.0
C38 C39 H39 121.0
C41 C40 C39 123.4(4)
C41 C40 H40 118.3
C39 C40 H40 118.3
C40 C41 C42 119.3(4)
C40 C41 H41 120.3
C42 C41 H41 120.3
O4 C42 C41 118.2(4)
O4 C42 C37 122.3(3)
C41 C42 C37 119.5(4)
C44 C43 C48 115.9(4)
C44 C43 Sn2 123.7(3)
C48 C43 Sn2 120.4(3)
C43 C44 C45 122.0(4)
C43 C44 H44 119.0
C45 C44 H44 119.0
C46 C45 C44 120.5(5)
C46 C45 H45 119.7
C44 C45 H45 119.7
C45 C46 C47 119.4(5)
C45 C46 H46 120.3
C47 C46 H46 120.3
C46 C47 C48 119.3(5)
C46 C47 H47 120.4
C48 C47 H47 120.4
C47 C48 C43 122.8(4)
C47 C48 H48 118.6
C43 C48 H48 118.6
C54 C49 C50 117.5(4)
C54 C49 Sn2 120.9(3)
C50 C49 Sn2 121.5(3)
C51 C50 C49 121.8(4)
C51 C50 H50 119.1
C49 C50 H50 119.1
C52 C51 C50 120.3(5)
C52 C51 H51 119.9
C50 C51 H51 119.9
C51 C52 C53 120.0(5)
C51 C52 H52 120.0
C53 C52 H52 120.0
C52 C53 C54 118.8(5)
C52 C53 H53 120.6
C54 C53 H53 120.6
C49 C54 C53 121.6(4)
C49 C54 H54 119.2
C53 C54 H54 119.2
C55 O5 H5A 109.5
C56 O6 H6A 109.5
O6 C56 H56A 109.5
O6 C56 H56B 109.5
H56A C56 H56B 109.5
O6 C56 H56C 109.5
H56A C56 H56C 109.5
H56B C56 H56C 109.5
O5 C55 H55A 109.5
O5 C55 H55B 109.5
H55A C55 H55B 109.5
O5 C55 H55C 109.5
H55A C55 H55C 109.5
H55B C55 H55C 109.5

loop_
_geom_bond_atom_site_label_1
_geom_bond_atom_site_label_2
_geom_bond_distance
Sn1 O1 2.070(3)
Sn1 C16 2.137(4)
Sn1 C22 2.137(4)
Sn1 N4 2.222(3)
Sn1 S1 2.5384(10)
S1 C8 1.722(4)
O1 C15 1.329(5)
O2 C6 1.345(4)
O2 H2 0.8200
N1 C7 1.288(4)
N1 N2 1.353(4)
N2 C8 1.379(4)
N2 H2A 0.8600
N3 C8 1.305(5)
N3 N4 1.389(4)
N4 C9 1.306(5)
C1 C2 1.405(5)
C1 C6 1.407(5)
C1 C7 1.447(5)
C2 C3 1.368(6)
C2 H2B 0.9300
C3 C4 1.364(6)
C3 H3A 0.9300
C4 C5 1.365(6)
C4 H4 0.9300
C5 C6 1.400(6)
C5 H5 0.9300
C7 H7 0.9300
C9 C10 1.425(5)
C9 H9 0.9300
C10 C11 1.398(5)
C10 C15 1.402(5)
C11 C12 1.328(6)
C11 H11 0.9300
C12 C13 1.383(6)
C12 H12 0.9300
C13 C14 1.380(6)
C13 H13 0.9300
C14 C15 1.399(5)
C14 H14 0.9300
C16 C21 1.363(5)
C16 C17 1.393(5)
C17 C18 1.372(6)
C17 H17 0.9300
C18 C19 1.348(6)
C18 H18 0.9300
C19 C20 1.361(6)
C19 H19 0.9300
C20 C21 1.391(6)
C20 H20 0.9300
C21 H21 0.9300
C22 C23 1.374(5)
C22 C27 1.384(5)
C23 C24 1.372(5)
C23 H23 0.9300
C24 C25 1.345(6)
C24 H24 0.9300
C25 C26 1.353(6)
C25 H25 0.9300
C26 C27 1.383(6)
C26 H26 0.9300
C27 H27 0.9300
Sn2 O4 2.074(3)
Sn2 C43 2.100(4)
Sn2 C49 2.142(4)
Sn2 N8 2.208(3)
Sn2 S2 2.5377(10)
S2 C35 1.721(4)
O3 C33 1.364(5)
O3 H3 0.8200
O4 C42 1.326(5)
N5 C34 1.285(4)
N5 N6 1.374(4)
N6 C35 1.341(4)
N6 H6 0.8600
N7 C35 1.302(5)
N7 N8 1.392(4)
N8 C36 1.299(5)
C28 C29 1.381(5)
C28 C33 1.395(6)
C28 C34 1.442(5)
C29 C30 1.350(5)
C29 H29 0.9300
C30 C31 1.373(6)
C30 H30 0.9300
C31 C32 1.383(7)
C31 H31 0.9300
C32 C33 1.361(6)
C32 H32 0.9300
C34 H34 0.9300
C36 C37 1.417(5)
C36 H36 0.9300
C37 C42 1.400(5)
C37 C38 1.413(5)
C38 C39 1.368(6)
C38 H38 0.9300
C39 C40 1.366(6)
C39 H39 0.9300
C40 C41 1.360(6)
C40 H40 0.9300
C41 C42 1.391(5)
C41 H41 0.9300
C43 C44 1.359(6)
C43 C48 1.393(5)
C44 C45 1.398(7)
C44 H44 0.9300
C45 C46 1.352(7)
C45 H45 0.9300
C46 C47 1.372(7)
C46 H46 0.9300
C47 C48 1.380(6)
C47 H47 0.9300
C48 H48 0.9300
C49 C54 1.354(6)
C49 C50 1.380(5)
C50 C51 1.363(6)
C50 H50 0.9300
C51 C52 1.356(7)
C51 H51 0.9300
C52 C53 1.370(7)
C52 H52 0.9300
C53 C54 1.402(6)
C53 H53 0.9300
C54 H54 0.9300
O5 C55 1.4293(9)
O5 H5A 0.8200
O6 C56 1.4293(10)
O6 H6A 0.8200
C56 H56A 0.9600
C56 H56B 0.9600
C56 H56C 0.9600
C55 H55A 0.9600
C55 H55B 0.9600
C55 H55C 0.9600

loop_
_geom_hbond_atom_site_label_D
_geom_hbond_atom_site_label_H
_geom_hbond_atom_site_label_A
_geom_hbond_distance_DH
_geom_hbond_distance_HA
_geom_hbond_distance_DA
_geom_hbond_angle_DHA
_geom_hbond_site_symmetry_A
O2 H2 N1 0.82 1.90 2.623(4) 146.5 .
N2 H2A O6 0.86 1.94 2.782(4) 167.5 .
O3 H3 N5 0.82 1.91 2.630(4) 146.2 .
N6 H6 O5 0.86 1.93 2.781(4) 167.8 .
O5 H5A N3 0.82 2.05 2.831(4) 159.3 3
O6 H6A N7 0.82 2.03 2.839(4) 167.1 3_455
